data_7039120
loop_
_publ_author_name
'Bridonneau, N.'
'Chamoreau, L.-M.'
'Gontard, G.'
'Cantin, J.-L.'
'von Bardeleben, J.'
'Marvaud, V.'

_publ_section_title
;
 A high-nuclearity metal-cyanide cluster [Mo6Cu14] with photomagnetic
 properties.
;
_journal_issue 23
_journal_name_full 'Dalton transactions (Cambridge, England : 2003)'
_journal_page_first 9412
_journal_page_last 9418
_journal_paper_doi 10.1039/c6dt00743k
_journal_volume 45
_journal_year 2016
_chemical_formula_moiety 'C60 H84 Cu4 Mo3 N36, 0.5(Cl O4), 38.5(O)'
_chemical_formula_sum 'C60 H84 Cl0.5 Cu4 Mo3 N36 O40.5'
_chemical_formula_weight 2517.33
_space_group_crystal_system orthorhombic
_space_group_IT_number 58
_space_group_name_Hall '-P 2 2n'
_space_group_name_H-M_alt 'P n n m'
_symmetry_space_group_name_Hall '-P 2 2n'
_symmetry_space_group_name_H-M 'P n n m'
_atom_sites_solution_hydrogens geom
_atom_sites_solution_primary direct
_atom_sites_solution_secondary difmap
_audit_creation_method SHELXL-2014/7
_audit_update_record
;
2016-04-15 deposited with the CCDC.
2016-04-20 downloaded from the CCDC.
;
_cell_angle_alpha 90
_cell_angle_beta 90
_cell_angle_gamma 90
_cell_formula_units_Z 4
_cell_length_a 33.5532(15)
_cell_length_b 16.9349(7)
_cell_length_c 27.2581(11)
_cell_measurement_reflns_used 9954
_cell_measurement_temperature 200(1)
_cell_measurement_theta_max 28.25
_cell_measurement_theta_min 2.19
_cell_volume 15488.6(11)
_computing_cell_refinement 'Bruker SAINT'
_computing_data_collection 'Bruker APEX2'
_computing_data_reduction 'Bruker SAINT'
_computing_molecular_graphics 'SXGRAPH (Farrugia, 2012)'
_computing_publication_material 'WinGX publication routines (Farrugia, 2012)'
_computing_structure_refinement 'SHELXL-2014/7 (Sheldrick, 2014)'
_computing_structure_solution 'SIR92 (Giacovazzo et al, 1993)'
_diffrn_ambient_temperature 200(1)
_diffrn_detector_area_resol_mean 8.3333
_diffrn_measured_fraction_theta_full 1.000
_diffrn_measured_fraction_theta_max 0.998
_diffrn_measurement_device_type 'Bruker APEX-II CCD'
_diffrn_measurement_method '\f and \w scans'
_diffrn_radiation_monochromator 'curved graphite'
_diffrn_radiation_source 'fine-focus sealed tube'
_diffrn_radiation_type MoK\a
_diffrn_radiation_wavelength 0.71073
_diffrn_reflns_av_R_equivalents 0.0518
_diffrn_reflns_av_unetI/netI 0.0475
_diffrn_reflns_Laue_measured_fraction_full 1.000
_diffrn_reflns_Laue_measured_fraction_max 0.998
_diffrn_reflns_limit_h_max 45
_diffrn_reflns_limit_h_min -45
_diffrn_reflns_limit_k_max 22
_diffrn_reflns_limit_k_min -22
_diffrn_reflns_limit_l_max 36
_diffrn_reflns_limit_l_min -36
_diffrn_reflns_number 111283
_diffrn_reflns_point_group_measured_fraction_full 1.000
_diffrn_reflns_point_group_measured_fraction_max 0.998
_diffrn_reflns_theta_full 25.242
_diffrn_reflns_theta_max 28.700
_diffrn_reflns_theta_min 0.962
_exptl_absorpt_coefficient_mu 0.848
_exptl_absorpt_correction_T_max 0.746
_exptl_absorpt_correction_T_min 0.672
_exptl_absorpt_correction_type multi-scan
_exptl_absorpt_process_details
; 
R.H. Blessing, Acta Cryst. (1995), A51, 33-38
;
_exptl_crystal_colour purple
_exptl_crystal_density_diffrn 1.080
_exptl_crystal_density_method 'not measured'
_exptl_crystal_description prism
_exptl_crystal_F_000 5082
_exptl_crystal_size_max 0.3
_exptl_crystal_size_mid 0.15
_exptl_crystal_size_min 0.1
_refine_diff_density_max 1.862
_refine_diff_density_min -1.917
_refine_diff_density_rms 0.318
_refine_ls_extinction_method none
_refine_ls_goodness_of_fit_ref 1.197
_refine_ls_hydrogen_treatment constr
_refine_ls_matrix_type full
_refine_ls_number_parameters 773
_refine_ls_number_reflns 20401
_refine_ls_number_restraints 111
_refine_ls_restrained_S_all 1.196
_refine_ls_R_factor_all 0.1382
_refine_ls_R_factor_gt 0.1086
_refine_ls_shift/su_max 0.001
_refine_ls_shift/su_mean 0.000
_refine_ls_structure_factor_coef Fsqd
_refine_ls_weighting_details 'w=1/[\s^2^(Fo^2^)+(0.1007P)^2^+182.2543P] where P=(Fo^2^+2Fc^2^)/3'
_refine_ls_weighting_scheme calc
_refine_ls_wR_factor_gt 0.2902
_refine_ls_wR_factor_ref 0.3113
_reflns_number_gt 15704
_reflns_number_total 20401
_reflns_threshold_expression 'I > 2\s(I)'
_cod_data_source_file c6dt00743k2.cif
_cod_data_source_block Compound2
_cod_depositor_comments 'Adding full bibliography for 7039119--7039120.cif.'
_cod_original_formula_sum 'C60 H84 Cl0.50 Cu4 Mo3 N36 O40.50'
_cod_database_code 7039120
_shelx_shelxl_version_number 2014/7
_shelx_space_group_comment
;
The symmetry employed for this shelxl refinement is uniquely defined
by the following loop, which should always be used as a source of
symmetry information in preference to the above space-group names.
They are only intended as comments.
;

loop_
_space_group_symop_operation_xyz
'x, y, z'
'-x, -y, z'
'x+1/2, -y+1/2, -z+1/2'
'-x+1/2, y+1/2, -z+1/2'
'-x, -y, -z'
'x, y, -z'
'-x-1/2, y-1/2, z-1/2'
'x-1/2, -y-1/2, z-1/2'

loop_
_atom_site_label
_atom_site_type_symbol
_atom_site_fract_x
_atom_site_fract_y
_atom_site_fract_z
_atom_site_U_iso_or_equiv
_atom_site_adp_type
_atom_site_occupancy
_atom_site_site_symmetry_order
_atom_site_calc_flag
_atom_site_refinement_flags_posn
_atom_site_refinement_flags_adp
_atom_site_refinement_flags_occupancy
_atom_site_disorder_assembly
_atom_site_disorder_group
Mo1 Mo 0.35157(2) 0.88788(4) 0.64917(2) 0.02533(15) Uani 1 1 d . . . . .
Mo2 Mo 0.28212(3) 0.49582(5) 0.5000 0.02592(19) Uani 1 2 d S T P . .
Cu1 Cu 0.25585(3) 0.64703(6) 0.66442(3) 0.0339(2) Uani 1 1 d . . . . .
Cu2 Cu 0.40255(3) 0.70314(6) 0.5000 0.0229(2) Uani 1 2 d S T P K .
Cu3 Cu 0.33202(4) 1.07813(7) 0.5000 0.0310(3) Uani 1 2 d S T P L .
Cl1 Cl 0.2455(3) 0.8101(7) 0.5000 0.096(3) Uani 0.5 2 d DS TU P A 1
O1 O 0.2855(5) 0.7827(14) 0.5000 0.074(6) Uani 0.5 2 d DS TU P A 1
O2 O 0.2369(6) 0.8567(12) 0.4563(5) 0.111(7) Uani 0.5 1 d D U P A 1
O3 O 0.2194(7) 0.7420(13) 0.5000 0.087(7) Uani 0.5 2 d DS TU P A 1
O4A O 0.2226(12) 1.0635(18) 0.5000 0.119(12) Uani 0.5 2 d S T P B 1
O5A O 0.1609(12) 0.7522(17) 0.3785(12) 0.178(16) Uani 0.5 1 d . . P C 1
O4B O 0.2103(10) 0.950(2) 0.5000 0.120(12) Uani 0.5 2 d S T P D 2
O5B O 0.1833(6) 0.8044(13) 0.4502(8) 0.094(6) Uani 0.5 1 d . . P E 2
O6 O 0.5245(2) 0.8989(4) 0.6148(4) 0.076(3) Uani 1 1 d . . . . .
O7 O 0.5454(3) 0.7559(6) 0.6516(4) 0.082(3) Uani 1 1 d . . . . .
O8 O 0.4875(3) 0.6839(8) 0.7079(5) 0.111(4) Uani 1 1 d . . . . .
O9 O 0.3914(3) 0.2240(6) 0.7090(5) 0.120(5) Uani 1 1 d . . . . .
O10 O 0.1610(10) 0.3553(14) 0.5000 0.188(12) Uani 1 2 d S T P . .
O11 O 0.1820(6) 1.0093(15) 0.6471(8) 0.270(15) Uani 1 1 d . . . . .
O12 O 0.1852(6) 0.2946(9) 0.6416(4) 0.168(8) Uani 1 1 d . . . . .
O13A O 0.5000 0.5000 0.8310(9) 0.166(9) Uani 1 2 d S T P F 1
O14B O 0.5012(9) 0.632(2) 0.8011(7) 0.321(19) Uani 1 1 d . . . G 2
O15 O 0.4123(5) 0.6627(13) 0.7904(6) 0.184(8) Uani 1 1 d . . . . .
O16 O 0.5684(5) 0.6241(9) 0.5963(11) 0.213(11) Uani 1 1 d . . . . .
O17 O 0.1460(6) 0.1576(9) 0.6314(7) 0.162(7) Uani 1 1 d . . . . .
O18 O 0.3451(8) 0.3514(11) 0.6838(13) 0.299(18) Uani 1 1 d . . . . .
O19 O 0.4298(6) 0.3641(11) 0.5000 0.25(2) Uani 1 2 d S T P . .
O20 O 0.5276(7) 0.5532(12) 0.6710(10) 0.247(13) Uani 1 1 d . . . . .
O21 O 0.3731(7) 0.4206(14) 0.7776(11) 0.253(13) Uani 1 1 d . . . . .
O22A O 0.5000 1.0000 0.8350(12) 0.101(10) Uani 0.5 2 d S T P H 1
O23 O 0.4418(7) 0.5066(14) 0.7647(13) 0.281(15) Uani 1 1 d . . . . .
O24A O 0.5103(17) 0.901(2) 0.7510(12) 0.26(3) Uani 0.5 1 d . . P I 1
O24B O 0.459(2) 0.938(3) 0.7761(14) 0.32(4) Uani 0.5 1 d . . P J 2
O25 O 0.4029(9) 0.2769(18) 0.8034(10) 0.149(12) Uani 0.5 1 d . . P . .
O26 O 0.1066(11) 0.588(2) 0.5000 0.25(4) Uani 0.5 2 d S T P . .
O27 O 0.1251(10) 0.926(4) 0.5000 0.19(3) Uani 0.5 2 d S T P . .
N1 N 0.2872(2) 0.7419(4) 0.6498(2) 0.0372(15) Uani 1 1 d . . . . .
N2 N 0.37734(19) 0.7742(4) 0.5559(2) 0.0301(13) Uani 1 1 d . . . . .
N3 N 0.3338(2) 0.9966(4) 0.5514(2) 0.0327(14) Uani 1 1 d . . . . .
N4 N 0.2616(2) 0.9666(5) 0.6613(3) 0.051(2) Uani 1 1 d . . . . .
N5 N 0.4095(3) 0.7494(5) 0.6967(3) 0.053(2) Uani 1 1 d . . . . .
N6 N 0.4432(2) 0.9409(5) 0.6216(3) 0.052(2) Uani 1 1 d . . . . .
N7 N 0.3694(3) 1.0697(5) 0.6877(3) 0.056(2) Uani 1 1 d . . . . .
N8 N 0.3340(3) 0.8708(6) 0.7683(3) 0.054(2) Uani 1 1 d . . . . .
N9 N 0.3549(3) 0.6287(5) 0.5000 0.0271(17) Uani 1 2 d S T P . .
N10 N 0.2656(2) 0.6049(4) 0.5976(3) 0.0351(14) Uani 1 1 d . . . . .
N11 N 0.1872(4) 0.5462(7) 0.5000 0.053(3) Uani 1 2 d S T P . .
N12 N 0.3505(3) 0.4196(5) 0.5733(4) 0.068(3) Uani 1 1 d . . . . .
N13 N 0.2377(3) 0.3684(4) 0.5735(3) 0.050(2) Uani 1 1 d . . . . .
N14 N 0.2994(2) 0.5814(5) 0.7075(3) 0.0486(19) Uani 1 1 d . . . . .
N15 N 0.2377(3) 0.6919(5) 0.7313(3) 0.050(2) Uani 1 1 d . . . . .
N16 N 0.2188(2) 0.5542(4) 0.6807(3) 0.0426(17) Uani 1 1 d . . . . .
N17 N 0.4567(3) 0.7678(6) 0.5000 0.042(2) Uani 1 2 d S T P . .
N18 N 0.4356(2) 0.6297(4) 0.5525(3) 0.0414(16) Uani 1 1 d . U . . .
N19 N 0.3939(4) 1.1156(6) 0.5000 0.050(2) Uani 1 2 d S TU P . .
N20 N 0.3239(3) 1.1664(5) 0.5509(4) 0.059(2) Uani 1 1 d . U . . .
C1 C 0.3097(2) 0.7925(5) 0.6480(3) 0.0297(15) Uani 1 1 d . . . . .
C2 C 0.3677(2) 0.8133(4) 0.5876(3) 0.0249(13) Uani 1 1 d . . . . .
C3 C 0.3398(2) 0.9565(4) 0.5843(3) 0.0282(15) Uani 1 1 d . . . . .
C4 C 0.2925(2) 0.9390(5) 0.6575(3) 0.0344(16) Uani 1 1 d . . . . .
C5 C 0.3892(2) 0.7973(5) 0.6801(3) 0.0368(17) Uani 1 1 d . . . . .
C6 C 0.4119(2) 0.9215(5) 0.6319(3) 0.0344(16) Uani 1 1 d . . . . .
C7 C 0.3633(3) 1.0057(5) 0.6757(3) 0.0369(18) Uani 1 1 d . . . . .
C8 C 0.3401(3) 0.8786(5) 0.7273(3) 0.0365(17) Uani 1 1 d . . . . .
C9 C 0.3289(3) 0.5839(5) 0.5000 0.0258(19) Uani 1 2 d S T P . .
C10 C 0.2722(2) 0.5691(4) 0.5634(3) 0.0268(14) Uani 1 1 d . . . . .
C11 C 0.2205(4) 0.5296(6) 0.5000 0.036(2) Uani 1 2 d S T P . .
C12 C 0.3264(3) 0.4446(5) 0.5486(4) 0.042(2) Uani 1 1 d . . . . .
C13 C 0.2540(3) 0.4116(4) 0.5483(3) 0.0389(18) Uani 1 1 d . . . . .
C14 C 0.3383(3) 0.5712(7) 0.6820(4) 0.059(3) Uani 1 1 d . . . . .
H14A H 0.3494 0.6231 0.6740 0.088 Uiso 1 1 calc R U . . .
H14B H 0.3568 0.5428 0.7035 0.088 Uiso 1 1 calc R U . . .
H14C H 0.3343 0.5409 0.6518 0.088 Uiso 1 1 calc R U . . .
C15 C 0.3040(4) 0.6364(9) 0.7503(4) 0.073(4) Uani 1 1 d . . . . .
H15A H 0.3190 0.6094 0.7768 0.088 Uiso 1 1 calc R U . . .
H15B H 0.3197 0.6832 0.7401 0.088 Uiso 1 1 calc R U . . .
C16 C 0.2645(4) 0.6628(8) 0.7696(4) 0.068(3) Uani 1 1 d . . . . .
H16A H 0.2516 0.6179 0.7867 0.082 Uiso 1 1 calc R U . . .
H16B H 0.2687 0.7052 0.7941 0.082 Uiso 1 1 calc R U . . .
C17 C 0.2341(4) 0.7795(7) 0.7335(5) 0.068(3) Uani 1 1 d . . . . .
H17A H 0.2161 0.7977 0.7076 0.101 Uiso 1 1 calc R U . . .
H17B H 0.2235 0.7950 0.7656 0.101 Uiso 1 1 calc R U . . .
H17C H 0.2605 0.8033 0.7289 0.101 Uiso 1 1 calc R U . . .
C18 C 0.1971(4) 0.6582(7) 0.7374(4) 0.064(3) Uani 1 1 d . . . . .
H18A H 0.1878 0.6673 0.7714 0.076 Uiso 1 1 calc R U . . .
H18B H 0.1784 0.6854 0.7149 0.076 Uiso 1 1 calc R U . . .
C19 C 0.1966(3) 0.5722(7) 0.7268(4) 0.057(3) Uani 1 1 d . . . . .
H19A H 0.1687 0.5539 0.7236 0.069 Uiso 1 1 calc R U . . .
H19B H 0.2090 0.5433 0.7545 0.069 Uiso 1 1 calc R U . . .
C20 C 0.1895(3) 0.5345(6) 0.6413(4) 0.052(2) Uani 1 1 d . . . . .
H20A H 0.2038 0.5226 0.6108 0.078 Uiso 1 1 calc R U . . .
H20B H 0.1738 0.4884 0.6512 0.078 Uiso 1 1 calc R U . . .
H20C H 0.1717 0.5796 0.6359 0.078 Uiso 1 1 calc R U . . .
C21 C 0.2469(3) 0.4861(6) 0.6874(4) 0.053(2) Uani 1 1 d . . . . .
H21A H 0.2321 0.4408 0.7014 0.064 Uiso 1 1 calc R U . . .
H21B H 0.2573 0.4699 0.6550 0.064 Uiso 1 1 calc R U . . .
C22 C 0.2811(3) 0.5062(7) 0.7205(5) 0.066(3) Uani 1 1 d . . . . .
H22A H 0.2715 0.5088 0.7549 0.079 Uiso 1 1 calc R U . . .
H22B H 0.3014 0.4639 0.7185 0.079 Uiso 1 1 calc R U . . .
C23 C 0.4497(4) 0.8539(6) 0.5000 0.040(3) Uani 1 2 d S T P K .
H23A H 0.4754 0.8815 0.5000 0.060 Uiso 1 2 d R U P . .
H23B H 0.4346 0.8686 0.5294 0.060 Uiso 1 1 d R U . . .
C24A C 0.4718(6) 0.7490(13) 0.5571(8) 0.043(4) Uani 0.5 1 d . . P K 1
H24A H 0.4987 0.7714 0.5623 0.052 Uiso 0.5 1 calc R U P K 1
H24B H 0.4534 0.7738 0.5808 0.052 Uiso 0.5 1 calc R U P K 1
C25A C 0.4727(6) 0.6617(14) 0.5649(8) 0.044(4) Uani 0.5 1 d . . P K 1
H25A H 0.4938 0.6378 0.5442 0.052 Uiso 0.5 1 calc R U P K 1
H25B H 0.4789 0.6500 0.5996 0.052 Uiso 0.5 1 calc R U P K 1
C24B C 0.4842(6) 0.7404(10) 0.5333(8) 0.036(4) Uani 0.5 1 d . . P K 2
H24C H 0.4993 0.7852 0.5474 0.043 Uiso 0.5 1 calc R U P K 2
H24D H 0.5033 0.7045 0.5168 0.043 Uiso 0.5 1 calc R U P K 2
C25B C 0.4626(6) 0.6974(13) 0.5729(8) 0.039(4) Uani 0.5 1 d . . P K 2
H25C H 0.4459 0.7352 0.5914 0.047 Uiso 0.5 1 calc R U P K 2
H25D H 0.4823 0.6746 0.5960 0.047 Uiso 0.5 1 calc R U P K 2
C26 C 0.4110(3) 0.6047(6) 0.5946(4) 0.055(3) Uani 1 1 d . . . . .
H26A H 0.4270 0.5721 0.6168 0.083 Uiso 1 1 d R U . . .
H26B H 0.3883 0.5740 0.5825 0.083 Uiso 1 1 d R U . . .
H26C H 0.4014 0.6514 0.6122 0.083 Uiso 1 1 d R U . . .
C27A C 0.4407(6) 0.5530(9) 0.5220(8) 0.040(4) Uani 0.5 1 d . U P K .
H27A H 0.4582 0.5158 0.5400 0.048 Uiso 0.5 1 calc R U P . .
H27B H 0.4144 0.5274 0.5176 0.048 Uiso 0.5 1 calc R U P . .
C27B C 0.4588(6) 0.5710(11) 0.5280(8) 0.044(4) Uani 0.5 1 d . U P K .
H27C H 0.4595 0.5222 0.5480 0.053 Uiso 0.5 1 calc R U P . .
H27D H 0.4865 0.5901 0.5238 0.053 Uiso 0.5 1 calc R U P . .
C28 C 0.4227(4) 1.0515(8) 0.5000 0.049(3) Uani 1 2 d S TU P L .
H28A H 0.4497 1.0733 0.5000 0.073 Uiso 1 2 d R U P . .
H28B H 0.4188 1.0190 0.5294 0.073 Uiso 1 1 d R U . . .
C29A C 0.3935(8) 1.1498(12) 0.5565(10) 0.057(4) Uani 0.5 1 d . U P L 1
H29A H 0.3934 1.1048 0.5797 0.069 Uiso 0.5 1 calc R U P L 1
H29B H 0.4182 1.1805 0.5623 0.069 Uiso 0.5 1 calc R U P L 1
C30A C 0.3583(8) 1.2012(14) 0.5667(10) 0.061(4) Uani 0.5 1 d . U P L 1
H30A H 0.3565 1.2113 0.6024 0.073 Uiso 0.5 1 calc R U P L 1
H30B H 0.3618 1.2525 0.5499 0.073 Uiso 0.5 1 calc R U P L 1
C29B C 0.4004(7) 1.1790(12) 0.5307(9) 0.056(4) Uani 0.5 1 d . U P L 2
H29C H 0.3958 1.2294 0.5132 0.067 Uiso 0.5 1 calc R U P L 2
H29D H 0.4281 1.1785 0.5433 0.067 Uiso 0.5 1 calc R U P L 2
C30B C 0.3713(8) 1.1695(12) 0.5717(9) 0.057(4) Uani 0.5 1 d . U P L 2
H30C H 0.3742 1.2142 0.5948 0.069 Uiso 0.5 1 calc R U P L 2
H30D H 0.3773 1.1202 0.5897 0.069 Uiso 0.5 1 calc R U P L 2
C31 C 0.2978(4) 1.1457(7) 0.5933(5) 0.071(3) Uani 1 1 d . U . . .
H31A H 0.2959 1.1916 0.6151 0.107 Uiso 1 1 d R U . . .
H31B H 0.3096 1.1013 0.6113 0.107 Uiso 1 1 d R U . . .
H31C H 0.2712 1.1312 0.5818 0.107 Uiso 1 1 d R U . . .
C32A C 0.2962(8) 1.2260(11) 0.5180(8) 0.062(4) Uani 0.5 1 d . U P L .
H32A H 0.2696 1.2023 0.5132 0.074 Uiso 0.5 1 calc R U P . .
H32B H 0.2928 1.2767 0.5355 0.074 Uiso 0.5 1 calc R U P . .
C32B C 0.3149(8) 1.2399(11) 0.5294(9) 0.062(4) Uani 0.5 1 d . U P L .
H32C H 0.3396 1.2712 0.5251 0.074 Uiso 0.5 1 calc R U P . .
H32D H 0.2966 1.2700 0.5509 0.074 Uiso 0.5 1 calc R U P . .

loop_
_atom_site_aniso_label
_atom_site_aniso_U_11
_atom_site_aniso_U_22
_atom_site_aniso_U_33
_atom_site_aniso_U_23
_atom_site_aniso_U_13
_atom_site_aniso_U_12
Mo1 0.0288(3) 0.0240(3) 0.0232(3) -0.0024(2) 0.0048(2) -0.0020(2)
Mo2 0.0292(4) 0.0144(3) 0.0341(4) 0.000 0.000 0.0009(3)
Cu1 0.0409(5) 0.0323(5) 0.0285(5) -0.0001(4) 0.0118(4) -0.0102(4)
Cu2 0.0205(5) 0.0142(5) 0.0340(6) 0.000 0.000 0.0016(4)
Cu3 0.0421(7) 0.0128(5) 0.0381(7) 0.000 0.000 0.0046(5)
Cl1 0.085(6) 0.094(7) 0.109(8) 0.000 0.000 0.011(5)
O1 0.069(8) 0.070(13) 0.084(15) 0.000 0.000 0.010(7)
O2 0.114(14) 0.115(13) 0.105(12) 0.020(10) -0.002(9) 0.025(10)
O3 0.081(11) 0.095(11) 0.086(16) 0.000 0.000 0.001(9)
O4A 0.16(3) 0.063(18) 0.13(3) 0.000 0.000 0.03(2)
O5A 0.27(4) 0.11(2) 0.16(3) 0.01(2) -0.12(3) -0.02(2)
O4B 0.08(2) 0.11(3) 0.17(4) 0.000 0.000 0.027(19)
O5B 0.085(13) 0.101(15) 0.095(15) -0.032(12) 0.007(11) -0.019(11)
O6 0.047(4) 0.036(4) 0.145(9) -0.006(5) 0.004(5) 0.002(3)
O7 0.058(5) 0.073(6) 0.114(8) 0.010(5) -0.004(5) 0.007(4)
O8 0.078(7) 0.133(10) 0.120(9) 0.028(8) 0.010(6) 0.041(7)
O9 0.092(7) 0.079(6) 0.188(12) -0.080(8) 0.052(8) -0.038(6)
O10 0.33(4) 0.129(18) 0.110(16) 0.000 0.000 0.06(2)
O11 0.168(15) 0.37(3) 0.28(2) -0.24(2) -0.134(16) 0.164(18)
O12 0.29(2) 0.149(12) 0.070(7) -0.015(7) 0.047(10) -0.138(13)
O13A 0.16(2) 0.18(2) 0.17(2) 0.000 0.000 0.073(17)
O14B 0.35(3) 0.49(5) 0.123(15) 0.09(2) -0.039(19) 0.22(3)
O15 0.122(11) 0.27(2) 0.161(14) 0.128(15) -0.015(10) -0.010(13)
O16 0.130(13) 0.114(12) 0.39(3) -0.097(17) 0.050(17) 0.018(9)
O17 0.215(18) 0.114(11) 0.159(14) 0.016(10) -0.038(13) -0.048(11)
O18 0.30(3) 0.119(13) 0.48(4) -0.02(2) 0.26(3) 0.046(16)
O19 0.083(13) 0.066(11) 0.59(7) 0.000 0.000 0.001(10)
O20 0.27(3) 0.162(17) 0.31(3) 0.000(18) 0.15(2) 0.044(17)
O21 0.20(2) 0.21(2) 0.35(3) 0.04(2) 0.09(2) 0.052(18)
O22A 0.077(18) 0.13(3) 0.09(2) 0.000 0.000 -0.011(18)
O23 0.19(2) 0.19(2) 0.45(5) 0.08(3) -0.05(3) 0.016(17)
O24A 0.45(7) 0.21(4) 0.11(2) -0.11(3) 0.00(3) 0.11(4)
O24B 0.56(10) 0.27(5) 0.13(3) -0.13(4) -0.05(4) -0.09(6)
O25 0.18(3) 0.16(3) 0.109(19) -0.091(19) -0.016(18) 0.00(2)
O26 0.07(2) 0.07(2) 0.60(13) 0.000 0.000 0.019(18)
O27 0.06(2) 0.35(7) 0.16(4) 0.000 0.000 0.10(3)
N1 0.045(4) 0.034(3) 0.033(3) -0.008(3) 0.016(3) -0.010(3)
N2 0.037(3) 0.022(3) 0.031(3) -0.004(2) 0.003(3) -0.003(2)
N3 0.049(4) 0.020(3) 0.028(3) 0.000(2) 0.007(3) 0.005(3)
N4 0.041(4) 0.063(5) 0.048(5) -0.010(4) 0.006(3) 0.007(4)
N5 0.062(5) 0.050(5) 0.045(4) 0.004(4) 0.002(4) 0.013(4)
N6 0.037(4) 0.054(5) 0.064(5) -0.014(4) 0.007(4) -0.015(4)
N7 0.061(5) 0.051(5) 0.056(5) -0.022(4) 0.026(4) -0.015(4)
N8 0.058(5) 0.069(6) 0.036(4) -0.005(4) 0.011(4) 0.017(4)
N9 0.031(4) 0.019(4) 0.031(4) 0.000 0.000 0.000(3)
N10 0.043(4) 0.027(3) 0.036(3) -0.001(3) 0.007(3) -0.007(3)
N11 0.042(6) 0.044(6) 0.073(8) 0.000 0.000 0.004(5)
N12 0.063(6) 0.037(4) 0.103(8) 0.016(5) -0.028(6) 0.004(4)
N13 0.065(5) 0.032(4) 0.052(5) 0.006(3) 0.011(4) -0.008(4)
N14 0.046(4) 0.058(5) 0.042(4) 0.015(4) 0.005(3) -0.009(4)
N15 0.057(5) 0.048(4) 0.044(4) -0.008(4) 0.024(4) -0.014(4)
N16 0.046(4) 0.040(4) 0.041(4) 0.001(3) 0.013(3) -0.009(3)
N17 0.034(5) 0.032(5) 0.060(7) 0.000 0.000 0.000(4)
N18 0.038(4) 0.034(3) 0.051(4) -0.003(3) 0.003(3) 0.000(3)
N19 0.050(6) 0.030(4) 0.070(6) 0.000 0.000 -0.007(4)
N20 0.080(5) 0.030(3) 0.068(5) -0.017(3) 0.009(4) 0.010(3)
C1 0.033(4) 0.034(4) 0.022(3) 0.004(3) 0.007(3) -0.002(3)
C2 0.027(3) 0.021(3) 0.027(3) 0.001(3) 0.003(3) -0.002(3)
C3 0.035(4) 0.017(3) 0.032(4) -0.006(3) 0.008(3) -0.003(3)
C4 0.040(4) 0.033(4) 0.030(4) -0.005(3) 0.005(3) -0.008(3)
C5 0.037(4) 0.032(4) 0.041(4) 0.003(3) 0.009(3) 0.002(3)
C6 0.031(4) 0.032(4) 0.040(4) -0.005(3) 0.007(3) -0.005(3)
C7 0.039(4) 0.039(4) 0.033(4) -0.012(3) 0.012(3) -0.007(3)
C8 0.041(4) 0.033(4) 0.035(4) -0.003(3) 0.003(3) 0.005(3)
C9 0.032(5) 0.015(4) 0.030(5) 0.000 0.000 0.005(4)
C10 0.035(4) 0.016(3) 0.029(3) 0.005(3) 0.008(3) -0.002(3)
C11 0.040(6) 0.021(5) 0.046(6) 0.000 0.000 0.000(4)
C12 0.042(4) 0.023(3) 0.060(5) 0.009(4) -0.008(4) 0.001(3)
C13 0.047(5) 0.021(3) 0.048(5) -0.001(3) 0.004(4) 0.000(3)
C14 0.043(5) 0.065(7) 0.067(7) 0.018(6) 0.002(5) -0.006(5)
C15 0.069(8) 0.103(10) 0.047(6) 0.005(6) -0.007(6) -0.020(7)
C16 0.083(8) 0.083(8) 0.039(5) -0.005(5) 0.008(5) -0.022(7)
C17 0.074(8) 0.058(6) 0.071(8) -0.017(6) 0.034(6) -0.010(6)
C18 0.070(7) 0.059(6) 0.061(7) -0.011(5) 0.039(6) -0.019(5)
C19 0.055(6) 0.071(7) 0.046(5) -0.003(5) 0.024(5) -0.022(5)
C20 0.052(5) 0.053(6) 0.051(6) -0.004(5) 0.001(4) -0.023(5)
C21 0.060(6) 0.039(5) 0.060(6) 0.013(4) 0.008(5) -0.007(4)
C22 0.058(6) 0.072(7) 0.068(7) 0.029(6) 0.011(6) -0.003(6)
C23 0.048(7) 0.023(5) 0.048(7) 0.000 0.000 -0.001(5)
C24A 0.039(10) 0.052(13) 0.039(11) 0.009(10) -0.003(8) 0.000(9)
C25A 0.038(10) 0.046(12) 0.047(11) 0.017(10) 0.003(8) -0.001(9)
C24B 0.034(9) 0.025(8) 0.047(11) 0.002(8) -0.013(8) -0.005(7)
C25B 0.039(10) 0.033(10) 0.046(11) -0.004(9) -0.008(8) 0.000(8)
C26 0.060(6) 0.042(5) 0.063(6) 0.006(5) 0.014(5) -0.014(5)
C27A 0.041(8) 0.014(6) 0.063(9) 0.000(5) 0.003(8) 0.007(6)
C27B 0.042(8) 0.023(7) 0.067(10) 0.001(6) 0.003(7) 0.003(5)
C28 0.051(7) 0.040(5) 0.055(7) 0.000 0.000 0.004(5)
C29A 0.073(8) 0.032(8) 0.066(9) -0.005(6) 0.001(6) 0.001(7)
C30A 0.080(7) 0.035(8) 0.067(9) -0.012(6) 0.001(5) 0.006(5)
C29B 0.064(8) 0.036(7) 0.067(9) -0.007(6) -0.006(7) -0.004(6)
C30B 0.078(7) 0.022(8) 0.071(8) -0.010(6) 0.003(5) 0.000(5)
C31 0.089(7) 0.050(5) 0.074(6) -0.019(5) 0.021(5) 0.016(5)
C32A 0.088(9) 0.020(5) 0.077(7) -0.023(5) -0.008(6) 0.008(5)
C32B 0.088(9) 0.020(5) 0.077(7) -0.023(5) -0.008(6) 0.008(5)

loop_
_atom_type_symbol
_atom_type_description
_atom_type_scat_dispersion_real
_atom_type_scat_dispersion_imag
_atom_type_scat_source
C C 0.0033 0.0016 'International Tables Vol C Tables 4.2.6.8 and 6.1.1.4'
H H 0.0000 0.0000 'International Tables Vol C Tables 4.2.6.8 and 6.1.1.4'
N N 0.0061 0.0033 'International Tables Vol C Tables 4.2.6.8 and 6.1.1.4'
O O 0.0106 0.0060 'International Tables Vol C Tables 4.2.6.8 and 6.1.1.4'
Cl Cl 0.1484 0.1585 'International Tables Vol C Tables 4.2.6.8 and 6.1.1.4'
Cu Cu 0.3201 1.2651 'International Tables Vol C Tables 4.2.6.8 and 6.1.1.4'
Mo Mo -1.6832 0.6857 'International Tables Vol C Tables 4.2.6.8 and 6.1.1.4'

loop_
_geom_angle_atom_site_label_1
_geom_angle_atom_site_label_2
_geom_angle_atom_site_label_3
_geom_angle
_geom_angle_site_symmetry_1
_geom_angle_site_symmetry_3
C1 Mo1 C3 105.9(3) . .
C1 Mo1 C6 144.3(3) . .
C3 Mo1 C6 81.4(3) . .
C1 Mo1 C5 81.6(3) . .
C3 Mo1 C5 144.3(3) . .
C6 Mo1 C5 74.0(3) . .
C1 Mo1 C7 145.3(3) . .
C3 Mo1 C7 79.0(3) . .
C6 Mo1 C7 70.0(3) . .
C5 Mo1 C7 114.8(3) . .
C1 Mo1 C2 73.3(3) . .
C3 Mo1 C2 74.0(3) . .
C6 Mo1 C2 75.5(3) . .
C5 Mo1 C2 75.1(3) . .
C7 Mo1 C2 138.8(3) . .
C1 Mo1 C8 81.0(3) . .
C3 Mo1 C8 144.4(3) . .
C6 Mo1 C8 113.6(3) . .
C5 Mo1 C8 70.6(3) . .
C7 Mo1 C8 76.8(3) . .
C2 Mo1 C8 139.6(3) . .
C1 Mo1 C4 72.7(3) . .
C3 Mo1 C4 72.8(3) . .
C6 Mo1 C4 140.7(3) . .
C5 Mo1 C4 140.8(3) . .
C7 Mo1 C4 76.3(3) . .
C2 Mo1 C4 122.7(3) . .
C8 Mo1 C4 76.4(3) . .
C11 Mo2 C10 72.4(3) . .
C11 Mo2 C10 72.4(3) . 6_556
C10 Mo2 C10 106.7(4) . 6_556
C11 Mo2 C13 75.8(3) . 6_556
C10 Mo2 C13 143.4(3) . 6_556
C10 Mo2 C13 79.8(3) 6_556 6_556
C11 Mo2 C13 75.8(3) . .
C10 Mo2 C13 79.8(3) . .
C10 Mo2 C13 143.4(3) 6_556 .
C13 Mo2 C13 75.2(5) 6_556 .
C11 Mo2 C9 121.0(4) . .
C10 Mo2 C9 73.4(2) . .
C10 Mo2 C9 73.4(2) 6_556 .
C13 Mo2 C9 140.5(3) 6_556 .
C13 Mo2 C9 140.5(3) . .
C11 Mo2 C12 140.0(3) . .
C10 Mo2 C12 81.2(3) . .
C10 Mo2 C12 145.6(3) 6_556 .
C13 Mo2 C12 114.1(3) 6_556 .
C13 Mo2 C12 70.3(3) . .
C9 Mo2 C12 77.2(3) . .
C11 Mo2 C12 140.0(3) . 6_556
C10 Mo2 C12 145.6(3) . 6_556
C10 Mo2 C12 81.2(3) 6_556 6_556
C13 Mo2 C12 70.3(3) 6_556 6_556
C13 Mo2 C12 114.1(3) . 6_556
C9 Mo2 C12 77.2(3) . 6_556
C12 Mo2 C12 75.2(5) . 6_556
N1 Cu1 N10 91.1(3) . .
N1 Cu1 N16 174.9(3) . .
N10 Cu1 N16 91.4(3) . .
N1 Cu1 N15 92.1(3) . .
N10 Cu1 N15 172.3(3) . .
N16 Cu1 N15 84.9(3) . .
N1 Cu1 N14 99.6(3) . .
N10 Cu1 N14 101.6(3) . .
N16 Cu1 N14 84.2(3) . .
N15 Cu1 N14 84.9(4) . .
N9 Cu2 N2 92.2(2) . 6_556
N9 Cu2 N2 92.2(2) . .
N2 Cu2 N2 92.0(4) 6_556 .
N9 Cu2 N17 172.8(4) . .
N2 Cu2 N17 92.8(3) 6_556 .
N2 Cu2 N17 92.8(3) . .
N9 Cu2 N18 92.7(3) . .
N2 Cu2 N18 172.8(3) 6_556 .
N2 Cu2 N18 93.2(3) . .
N17 Cu2 N18 81.9(3) . .
N9 Cu2 N18 92.7(3) . 6_556
N2 Cu2 N18 93.2(3) 6_556 6_556
N2 Cu2 N18 172.8(3) . 6_556
N17 Cu2 N18 81.9(3) . 6_556
N18 Cu2 N18 81.2(4) . 6_556
N3 Cu3 N3 90.7(4) 6_556 .
N3 Cu3 N20 173.6(4) 6_556 .
N3 Cu3 N20 91.9(3) . .
N3 Cu3 N20 91.9(3) 6_556 6_556
N3 Cu3 N20 173.6(4) . 6_556
N20 Cu3 N20 84.8(5) . 6_556
N3 Cu3 N19 100.2(3) 6_556 .
N3 Cu3 N19 100.2(3) . .
N20 Cu3 N19 85.0(4) . .
N20 Cu3 N19 85.0(4) 6_556 .
O1 Cl1 O3 108.1(15) . .
O1 Cl1 O2 111.3(10) . 6_556
O3 Cl1 O2 108.2(11) . 6_556
O1 Cl1 O2 111.3(10) . .
O3 Cl1 O2 108.2(11) . .
O2 Cl1 O2 109.6(17) 6_556 .
C1 N1 Cu1 167.8(7) . .
C2 N2 Cu2 173.0(6) . .
C3 N3 Cu3 168.7(7) . .
C9 N9 Cu2 177.2(8) . .
C10 N10 Cu1 168.4(6) . .
C22 N14 C14 112.4(9) . .
C22 N14 C15 113.3(9) . .
C14 N14 C15 110.0(9) . .
C22 N14 Cu1 107.2(7) . .
C14 N14 Cu1 113.3(6) . .
C15 N14 Cu1 99.9(7) . .
C16 N15 C18 110.7(9) . .
C16 N15 C17 110.8(9) . .
C18 N15 C17 107.8(9) . .
C16 N15 Cu1 108.9(7) . .
C18 N15 Cu1 103.1(6) . .
C17 N15 Cu1 115.2(6) . .
C19 N16 C20 109.0(8) . .
C19 N16 C21 111.5(8) . .
C20 N16 C21 109.2(8) . .
C19 N16 Cu1 109.2(6) . .
C20 N16 Cu1 114.4(6) . .
C21 N16 Cu1 103.5(5) . .
C24B N17 C24B 83(2) . 6_556
C24B N17 C23 116.0(10) . .
C24B N17 C23 116.0(10) 6_556 .
C23 N17 C24A 103.7(9) . .
C23 N17 C24A 103.7(9) . 6_556
C24A N17 C24A 137.9(17) . 6_556
C24B N17 Cu2 113.7(9) . .
C24B N17 Cu2 113.7(9) 6_556 .
C23 N17 Cu2 112.0(8) . .
C24A N17 Cu2 99.4(9) . .
C24A N17 Cu2 99.4(9) 6_556 .
C25A N18 C27B 84.2(14) . .
C25A N18 C26 114.9(11) . .
C27B N18 C26 117.9(11) . .
C25A N18 C27A 110.8(14) . .
C27B N18 C27A 26.7(9) . .
C26 N18 C27A 103.7(9) . .
C27B N18 C25B 111.3(13) . .
C26 N18 C25B 104.9(10) . .
C27A N18 C25B 137.8(12) . .
C25A N18 Cu2 112.8(9) . .
C27B N18 Cu2 111.4(10) . .
C26 N18 Cu2 112.7(6) . .
C27A N18 Cu2 100.5(9) . .
C25B N18 Cu2 96.3(9) . .
C29B N19 C29B 75(2) . 6_556
C29B N19 C28 118.5(13) . .
C29B N19 C28 118.5(13) 6_556 .
C28 N19 C29A 105.5(9) . 6_556
C28 N19 C29A 105.5(9) . .
C29A N19 C29A 138.8(17) 6_556 .
C29B N19 Cu3 112.3(12) . .
C29B N19 Cu3 112.3(12) 6_556 .
C28 N19 Cu3 114.6(8) . .
C29A N19 Cu3 95.5(10) 6_556 .
C29A N19 Cu3 95.5(10) . .
C30A N20 C32B 86.1(16) . .
C30A N20 C31 110.7(14) . .
C32B N20 C31 113.8(13) . .
C30A N20 C32A 112.7(15) . .
C32B N20 C32A 26.7(11) . .
C31 N20 C32A 103.6(12) . .
C32B N20 C30B 108.3(14) . .
C31 N20 C30B 107.5(12) . .
C32A N20 C30B 134.2(13) . .
C30A N20 Cu3 114.5(11) . .
C32B N20 Cu3 112.9(11) . .
C31 N20 Cu3 115.5(7) . .
C32A N20 Cu3 98.8(8) . .
C30B N20 Cu3 97.2(9) . .
N1 C1 Mo1 176.7(6) . .
N2 C2 Mo1 177.8(6) . .
N3 C3 Mo1 176.2(6) . .
N4 C4 Mo1 178.9(8) . .
N5 C5 Mo1 179.5(9) . .
N6 C6 Mo1 177.7(9) . .
N7 C7 Mo1 177.0(8) . .
N8 C8 Mo1 177.6(8) . .
N9 C9 Mo2 177.5(8) . .
N10 C10 Mo2 176.5(6) . .
N11 C11 Mo2 178.7(10) . .
N12 C12 Mo2 177.7(9) . .
N13 C13 Mo2 177.3(8) . .
C16 C15 N14 111.4(10) . .
N15 C16 C15 113.2(9) . .
C19 C18 N15 111.4(9) . .
C18 C19 N16 111.0(8) . .
C22 C21 N16 112.3(9) . .
N14 C22 C21 111.9(9) . .
C25A C24A N17 109.1(16) . .
N18 C25A C24A 109.3(17) . .
N17 C24B C25B 108.4(16) . .
C24B C25B N18 112.4(15) . .
C27B C27A N18 110.8(14) 6_556 .
N18 C27B C27A 110.0(16) . 6_556
C30A C29A N19 112.6(19) . .
N20 C30A C29A 111.0(18) . .
N19 C29B C30B 105.5(17) . .
C29B C30B N20 111.7(18) . .
C32B C32A N20 110(2) 6_556 .
N20 C32B C32A 108.6(15) . 6_556

loop_
_geom_bond_atom_site_label_1
_geom_bond_atom_site_label_2
_geom_bond_distance
_geom_bond_site_symmetry_2
Mo1 C1 2.142(8) .
Mo1 C3 2.154(8) .
Mo1 C6 2.154(8) .
Mo1 C5 2.158(8) .
Mo1 C7 2.159(8) .
Mo1 C2 2.169(7) .
Mo1 C8 2.171(8) .
Mo1 C4 2.175(9) .
Mo2 C11 2.146(12) .
Mo2 C10 2.154(7) .
Mo2 C10 2.154(7) 6_556
Mo2 C13 2.158(8) 6_556
Mo2 C13 2.158(8) .
Mo2 C9 2.165(10) .
Mo2 C12 2.172(9) .
Mo2 C12 2.172(9) 6_556
Cu1 N1 1.961(7) .
Cu1 N10 1.984(7) .
Cu1 N16 2.053(7) .
Cu1 N15 2.067(8) .
Cu1 N14 2.178(8) .
Cu2 N9 2.037(9) .
Cu2 N2 2.118(6) 6_556
Cu2 N2 2.119(6) .
Cu2 N17 2.120(10) .
Cu2 N18 2.196(8) .
Cu2 N18 2.196(8) 6_556
Cu3 N3 1.968(6) 6_556
Cu3 N3 1.968(6) .
Cu3 N20 2.058(8) .
Cu3 N20 2.058(8) 6_556
Cu3 N19 2.171(12) .
Cl1 O1 1.421(15) .
Cl1 O3 1.447(16) .
Cl1 O2 1.456(12) 6_556
Cl1 O2 1.456(12) .
N1 C1 1.141(10) .
N2 C2 1.135(9) .
N3 C3 1.142(10) .
N4 C4 1.143(11) .
N5 C5 1.152(11) .
N6 C6 1.136(10) .
N7 C7 1.151(11) .
N8 C8 1.144(11) .
N9 C9 1.155(13) .
N10 C10 1.133(10) .
N11 C11 1.153(16) .
N12 C12 1.132(12) .
N13 C13 1.142(11) .
N14 C22 1.457(13) .
N14 C14 1.489(13) .
N14 C15 1.503(15) .
N15 C16 1.465(15) .
N15 C18 1.486(13) .
N15 C17 1.489(14) .
N16 C19 1.491(11) .
N16 C20 1.494(12) .
N16 C21 1.501(13) .
N17 C24B 1.376(18) .
N17 C24B 1.376(18) 6_556
N17 C23 1.476(14) .
N17 C24A 1.67(2) .
N17 C24A 1.67(2) 6_556
N18 C25A 1.40(2) .
N18 C27B 1.43(2) .
N18 C26 1.476(12) .
N18 C27A 1.551(18) .
N18 C25B 1.56(2) .
N19 C29B 1.38(2) .
N19 C29B 1.38(2) 6_556
N19 C28 1.453(17) .
N19 C29A 1.64(2) 6_556
N19 C29A 1.64(2) .
N20 C30A 1.36(3) .
N20 C32B 1.41(2) .
N20 C31 1.492(15) .
N20 C32A 1.64(2) .
N20 C30B 1.69(3) .
C15 C16 1.496(18) .
C18 C19 1.484(15) .
C21 C22 1.501(16) .
C24A C25A 1.49(3) .
C24B C25B 1.49(3) .
C27A C27B 1.52(2) 6_556
C27B C27A 1.52(2) 6_556
C29A C30A 1.49(3) .
C29B C30B 1.49(3) .
C32A C32B 1.46(3) 6_556
C32B C32A 1.46(3) 6_556
